data_2214694
loop_
_publ_author_name
'Chuan-Bi Li'
'Shi Zhou'
'Guang-Gang Gao'
'Bo Liu'

_publ_section_title
Chlorido(11-methyldipyrido[3,2-<i>a</i>:2',3'-<i>c</i>]phenazine-\k^2^<i>N</i>^4^,<i>N</i>^5^)copper(I)
_journal_coeditor_code HB2482
_journal_issue 8
_journal_name_full 'Acta Crystallographica Section E'
_journal_page_first m2229
_journal_page_last m2229
_journal_paper_doi 10.1107/S1600536807036173
_journal_volume 63
_journal_year 2007
_chemical_formula_iupac '[Cu Cl (C19 H11 N4)]'
_chemical_formula_moiety 'C19 H11 Cl Cu N4'
_chemical_formula_sum 'C19 H11 Cl Cu N4'
_chemical_formula_weight 394.31
_chemical_name_systematic
;
Chlorido(11-methyldipyrido[3,2-a:2',3'-c]phenazine-\k^2^N^4^,N^5^)copper(I)
;
_space_group_IT_number 62
_symmetry_cell_setting orthorhombic
_symmetry_space_group_name_Hall '-P 2ac 2n'
_symmetry_space_group_name_H-M 'P n m a'
_atom_sites_solution_hydrogens geom
_atom_sites_solution_primary direct
_atom_sites_solution_secondary difmap
_audit_creation_method SHELXL97
_cell_angle_alpha 90.00
_cell_angle_beta 90.00
_cell_angle_gamma 90.00
_cell_formula_units_Z 4
_cell_length_a 25.947(4)
_cell_length_b 12.1604(17)
_cell_length_c 4.9456(7)
_cell_measurement_reflns_used 2310
_cell_measurement_temperature 293(2)
_cell_measurement_theta_max 25.3
_cell_measurement_theta_min 2.1
_cell_volume 1560.5(4)
_computing_cell_refinement 'SAINT (Bruker, 2002)'
_computing_data_collection 'APEX2 (Bruker, 2006)'
_computing_data_reduction SAINT
_computing_molecular_graphics 'DIAMOND (Brandenburg, 1999)'
_computing_publication_material SHELXL97
_computing_structure_refinement 'SHELXL97 (Sheldrick, 1997)'
_computing_structure_solution 'SHELXS97 (Sheldrick, 1997)'
_diffrn_ambient_temperature 293(2)
_diffrn_measured_fraction_theta_full 0.998
_diffrn_measured_fraction_theta_max 0.998
_diffrn_measurement_device_type 'Bruker SMART APEXII CCD area-detector'
_diffrn_measurement_method \w
_diffrn_radiation_monochromator graphite
_diffrn_radiation_source 'fine-focus sealed tube'
_diffrn_radiation_type MoK\a
_diffrn_radiation_wavelength 0.71073
_diffrn_reflns_av_R_equivalents 0.0664
_diffrn_reflns_av_sigmaI/netI 0.0501
_diffrn_reflns_limit_h_max 32
_diffrn_reflns_limit_h_min -16
_diffrn_reflns_limit_k_max 15
_diffrn_reflns_limit_k_min -14
_diffrn_reflns_limit_l_max 6
_diffrn_reflns_limit_l_min -5
_diffrn_reflns_number 7882
_diffrn_reflns_theta_full 26.05
_diffrn_reflns_theta_max 26.05
_diffrn_reflns_theta_min 2.30
_exptl_absorpt_coefficient_mu 1.579
_exptl_absorpt_correction_T_max 0.924
_exptl_absorpt_correction_T_min 0.812
_exptl_absorpt_correction_type multi-scan
_exptl_absorpt_process_details '(SADABS; Bruker, 2002)'
_exptl_crystal_colour 'reddish brown'
_exptl_crystal_density_diffrn 1.678
_exptl_crystal_density_method 'not measured'
_exptl_crystal_description block
_exptl_crystal_F_000 796
_exptl_crystal_size_max 0.49
_exptl_crystal_size_mid 0.11
_exptl_crystal_size_min 0.05
_refine_diff_density_max 0.504
_refine_diff_density_min -0.446
_refine_ls_extinction_method none
_refine_ls_goodness_of_fit_ref 1.019
_refine_ls_hydrogen_treatment constr
_refine_ls_matrix_type full
_refine_ls_number_parameters 121
_refine_ls_number_reflns 1615
_refine_ls_number_restraints 0
_refine_ls_restrained_S_all 1.019
_refine_ls_R_factor_all 0.1181
_refine_ls_R_factor_gt 0.0566
_refine_ls_shift/su_max 0.001
_refine_ls_shift/su_mean 0.000
_refine_ls_structure_factor_coef Fsqd
_refine_ls_weighting_details 'calc w = 1/[\s^2^(Fo^2^)+(0.1074P)^2^] where P=(Fo^2^+2Fc^2^)/3'
_refine_ls_weighting_scheme calc
_refine_ls_wR_factor_gt 0.1642
_refine_ls_wR_factor_ref 0.2026
_reflns_number_gt 822
_reflns_number_total 1615
_reflns_threshold_expression I>2\s(I)
_cod_data_source_file hb2482.cif
_cod_data_source_block I
_cod_database_code 2214694
_cod_database_fobs_code 2214694

loop_
_symmetry_equiv_pos_as_xyz
'x, y, z'
'-x+1/2, -y, z+1/2'
'x+1/2, -y+1/2, -z+1/2'
'-x, y+1/2, -z'
'-x, -y, -z'
'x-1/2, y, -z-1/2'
'-x-1/2, y-1/2, z-1/2'
'x, -y-1/2, z'

loop_
_atom_site_type_symbol
_atom_site_label
_atom_site_fract_x
_atom_site_fract_y
_atom_site_fract_z
_atom_site_U_iso_or_equiv
_atom_site_adp_type
_atom_site_calc_flag
_atom_site_refinement_flags
_atom_site_occupancy
Cu Cu1 0.98473(4) 0.2500 0.1790(2) 0.1045(6) Uani d S 1
Cl Cl1 1.04420(8) 0.2500 -0.1105(4) 0.0798(7) Uani d S 1
N N2 0.81629(16) 0.1340(4) 1.1113(8) 0.0742(13) Uani d . 1
N N1 0.94108(15) 0.1397(4) 0.3947(8) 0.0660(12) Uani d . 1
C C5 0.84651(18) 0.1914(4) 0.9473(9) 0.0625(13) Uani d . 1
C C8 0.7193(2) 0.1927(7) 1.6198(11) 0.124(4) Uani d . 1
C C4 0.87997(17) 0.1316(5) 0.7633(10) 0.0606(13) Uani d . 1
C C9 0.91021(18) 0.1903(4) 0.5804(9) 0.0596(13) Uani d . 1
C C1 0.9417(2) 0.0309(6) 0.3921(12) 0.0786(16) Uani d . 1
H H1A 0.9617 -0.0041 0.2621 0.094 Uiso calc R 1
C C2 0.9142(2) -0.0339(5) 0.5726(13) 0.0851(17) Uani d . 1
H H2A 0.9168 -0.1102 0.5677 0.102 Uiso calc R 1
C C3 0.8830(2) 0.0173(5) 0.7586(13) 0.0772(16) Uani d . 1
H H3A 0.8641 -0.0242 0.8811 0.093 Uiso calc R 1
C C7 0.7512(2) 0.1350(7) 1.4547(12) 0.103(2) Uani d . 1
H H7A 0.7505 0.0585 1.4568 0.124 Uiso calc R 1
C C6 0.7858(2) 0.1912(5) 1.2780(10) 0.0812(19) Uani d . 1
C C10 0.6809(4) 0.1629(11) 1.814(2) 0.089(4) Uani d P 0.50
H H10A 0.6669 0.2282 1.8944 0.133 Uiso calc PR 0.50
H H10B 0.6962 0.1179 1.9518 0.133 Uiso calc PR 0.50
H H10C 0.6539 0.1226 1.7259 0.133 Uiso calc PR 0.50

loop_
_atom_site_aniso_label
_atom_site_aniso_U_11
_atom_site_aniso_U_22
_atom_site_aniso_U_33
_atom_site_aniso_U_12
_atom_site_aniso_U_13
_atom_site_aniso_U_23
Cu1 0.0553(7) 0.1961(15) 0.0621(8) 0.000 0.0113(5) 0.000
Cl1 0.0772(14) 0.0847(14) 0.0774(12) 0.000 0.0374(10) 0.000
N2 0.046(3) 0.126(4) 0.051(2) -0.010(2) -0.002(2) 0.012(2)
N1 0.050(3) 0.096(4) 0.052(2) 0.009(2) -0.0027(19) -0.009(2)
C5 0.044(3) 0.100(4) 0.043(2) -0.005(2) -0.008(2) 0.004(2)
C8 0.047(3) 0.274(12) 0.051(3) -0.013(4) -0.002(3) 0.019(4)
C4 0.041(3) 0.087(4) 0.053(3) -0.004(3) -0.002(2) 0.002(3)
C9 0.045(3) 0.086(3) 0.047(3) 0.001(2) -0.008(2) -0.002(2)
C1 0.059(4) 0.101(5) 0.076(4) 0.015(3) -0.005(3) -0.020(4)
C2 0.075(4) 0.096(4) 0.085(4) 0.004(3) 0.002(3) -0.004(4)
C3 0.070(4) 0.091(4) 0.070(3) -0.003(3) -0.001(3) 0.011(3)
C7 0.054(4) 0.192(7) 0.063(4) -0.016(4) 0.000(3) 0.025(4)
C6 0.043(3) 0.157(6) 0.043(3) -0.007(3) 0.000(2) 0.008(3)
C10 0.061(7) 0.133(10) 0.072(8) -0.022(7) 0.011(6) 0.008(7)

loop_
_atom_type_symbol
_atom_type_description
_atom_type_scat_dispersion_real
_atom_type_scat_dispersion_imag
_atom_type_scat_source
C C 0.0033 0.0016 'International Tables Vol C Tables 4.2.6.8 and 6.1.1.4'
H H 0.0000 0.0000 'International Tables Vol C Tables 4.2.6.8 and 6.1.1.4'
N N 0.0061 0.0033 'International Tables Vol C Tables 4.2.6.8 and 6.1.1.4'
Cl Cl 0.1484 0.1585 'International Tables Vol C Tables 4.2.6.8 and 6.1.1.4'
Cu Cu 0.3201 1.2651 'International Tables Vol C Tables 4.2.6.8 and 6.1.1.4'

loop_
_geom_angle_atom_site_label_1
_geom_angle_atom_site_label_2
_geom_angle_atom_site_label_3
_geom_angle_site_symmetry_1
_geom_angle_site_symmetry_3
_geom_angle
_geom_angle_publ_flag
N1 Cu1 N1 8_565 . 81.5(3) y
N1 Cu1 Cl1 8_565 . 139.24(13) ?
N1 Cu1 Cl1 . . 139.24(13) y
C5 N2 C6 . . 116.9(5) ?
C1 N1 C9 . . 117.6(5) ?
C1 N1 Cu1 . . 129.9(4) ?
C9 N1 Cu1 . . 112.3(4) ?
N2 C5 C5 . 8_565 121.7(3) ?
N2 C5 C4 . . 118.2(5) ?
C5 C5 C4 8_565 . 120.0(3) ?
C7 C8 C8 . 8_565 121.1(5) ?
C7 C8 C10 . . 134.3(9) ?
C8 C8 C10 8_565 . 104.6(6) ?
C3 C4 C9 . . 117.9(5) ?
C3 C4 C5 . . 123.0(5) ?
C9 C4 C5 . . 119.1(5) ?
N1 C9 C4 . . 122.4(5) ?
N1 C9 C9 . 8_565 116.8(3) ?
C4 C9 C9 . 8_565 120.8(3) ?
N1 C1 C2 . . 123.7(6) ?
N1 C1 H1A . . 118.1 ?
C2 C1 H1A . . 118.1 ?
C3 C2 C1 . . 118.4(6) ?
C3 C2 H2A . . 120.8 ?
C1 C2 H2A . . 120.8 ?
C2 C3 C4 . . 119.8(6) ?
C2 C3 H3A . . 120.1 ?
C4 C3 H3A . . 120.1 ?
C8 C7 C6 . . 120.3(8) ?
C8 C7 H7A . . 119.9 ?
C6 C7 H7A . . 119.9 ?
N2 C6 C7 . . 120.0(6) ?
N2 C6 C6 . 8_565 121.3(3) ?
C7 C6 C6 . 8_565 118.6(4) ?
C8 C10 H10A . . 109.5 ?
C8 C10 H10B . . 109.5 ?
H10A C10 H10B . . 109.5 ?
C8 C10 H10C . . 109.5 ?
H10A C10 H10C . . 109.5 ?
H10B C10 H10C . . 109.5 ?

loop_
_geom_bond_atom_site_label_1
_geom_bond_atom_site_label_2
_geom_bond_site_symmetry_2
_geom_bond_distance
_geom_bond_publ_flag
Cu1 N1 8_565 2.054(5) n
Cu1 N1 . 2.054(5) y
Cu1 Cl1 . 2.105(2) y
N2 C5 . 1.326(6) ?
N2 C6 . 1.337(7) ?
N1 C1 . 1.323(7) ?
N1 C9 . 1.365(6) ?
C5 C5 8_565 1.425(10) ?
C5 C4 . 1.453(7) ?
C8 C7 . 1.358(9) ?
C8 C8 8_565 1.395(17) ?
C8 C10 . 1.430(11) ?
C4 C3 . 1.392(7) ?
C4 C9 . 1.394(6) ?
C9 C9 8_565 1.453(10) ?
C1 C2 . 1.389(8) ?
C1 H1A . 0.9300 ?
C2 C3 . 1.374(8) ?
C2 H2A . 0.9300 ?
C3 H3A . 0.9300 ?
C7 C6 . 1.428(8) ?
C7 H7A . 0.9300 ?
C6 C6 8_565 1.429(12) ?
C10 H10A . 0.9600 ?
C10 H10B . 0.9600 ?
C10 H10C . 0.9600 ?
